data_4115405
loop_
_publ_author_name
'Youichi Inada'
'Yoshiaki Nishibayashi'
'Masanobu Hidai'
'Sakae Uemura'

_publ_section_title
;
 Ruthenium-Catalyzed Propargylic Substitution Reaction of Propargylic
 Alcohols with Thiols: A General Synthetic Route to Propargylic Sulfides
;
_journal_name_full 'Journal of the American Chemical Society'
_journal_page_first 15172
_journal_page_last 15173
_journal_paper_doi 10.1021/ja027754t
_journal_volume 124
_journal_year 2002
_chemical_formula_moiety 'C23 H36 Cl F3 O4 S3 Ru2 '
_chemical_formula_sum 'C23 H36 Cl F3 O4 Ru2 S3'
_chemical_formula_weight 767.30
_space_group_IT_number 2
_symmetry_cell_setting triclinic
_symmetry_Int_Tables_number 2
_symmetry_space_group_name_Hall '-P 1'
_symmetry_space_group_name_H-M 'P -1'
_cell_angle_alpha 73.528(2)
_cell_angle_beta 74.898(2)
_cell_angle_gamma 78.929(1)
_cell_formula_units_Z 2
_cell_length_a 8.7183(3)
_cell_length_b 12.1533(6)
_cell_length_c 15.4338(9)
_cell_measurement_reflns_used 7720
_cell_measurement_temperature 296.1
_cell_measurement_theta_max 27.4
_cell_measurement_theta_min 3.1
_cell_volume 1501.65(13)
_computing_cell_refinement PROCESS-AUTO
_computing_data_collection PROCESS-AUTO
_computing_data_reduction CrystalStructure
_computing_publication_material 'CrystalStructure Ver. 2.00'
_computing_structure_refinement CRYSTALS
_computing_structure_solution 'DIRDIF99 (PATTY)'
_diffrn_detector_area_resol_mean 10.00
_diffrn_measured_fraction_theta_full 0.9947
_diffrn_measured_fraction_theta_max 0.9900
_diffrn_measurement_device_type 'Rigaku RAXIS-RAPID'
_diffrn_measurement_method \w
_diffrn_radiation_type 'Mo K\a'
_diffrn_radiation_wavelength 0.7107
_diffrn_reflns_av_R_equivalents 0.024
_diffrn_reflns_limit_h_max 11
_diffrn_reflns_limit_h_min -10
_diffrn_reflns_limit_k_max 15
_diffrn_reflns_limit_k_min -15
_diffrn_reflns_limit_l_max 19
_diffrn_reflns_limit_l_min -19
_diffrn_reflns_number 14275
_diffrn_reflns_theta_full 25.00
_diffrn_reflns_theta_max 27.48
_exptl_absorpt_coefficient_mu 1.349
_exptl_absorpt_correction_T_max 0.874
_exptl_absorpt_correction_T_min 0.804
_exptl_absorpt_correction_type
;
\DF (DIFABS; Walker & Stuart, 1983)
;
_exptl_absorpt_process_details '(Walker & Stuart, 1983)'
_exptl_crystal_colour unknown
_exptl_crystal_density_diffrn 1.697
_exptl_crystal_description unknown
_exptl_crystal_size_max 0.10
_exptl_crystal_size_mid 0.10
_exptl_crystal_size_min 0.10
_refine_diff_density_max 1.34
_refine_diff_density_min -0.90
_refine_ls_extinction_method none
_refine_ls_goodness_of_fit_ref 1.484
_refine_ls_number_parameters 325
_refine_ls_number_reflns 9837
_refine_ls_R_factor_gt 0.0390
_refine_ls_shift/su_max 0.0300
_refine_ls_structure_factor_coef F
_refine_ls_weighting_details 'w = 1.0'
_refine_ls_weighting_scheme unit
_refine_ls_wR_factor_ref 0.0480
_reflns_number_gt 9837
_reflns_number_total 6821
_reflns_threshold_expression F^2^>2.0\s(F^2^)
_cod_data_source_file ja027754t-8_s2.cif
_cod_data_source_block '_Ru-SMe___________________'
_cod_original_cell_volume 1501.7(1)
_cod_original_sg_symbol_H-M 'P -1 '
_cod_original_formula_sum 'C23 H36 Cl F3 O4 S3 Ru2 '
_cod_database_code 4115405

loop_
_symmetry_equiv_pos_as_xyz
x,y,z
-x,-y,-z

loop_
_atom_site_label
_atom_site_type_symbol
_atom_site_fract_x
_atom_site_fract_y
_atom_site_fract_z
_atom_site_U_iso_or_equiv
_atom_site_adp_type
_atom_site_occupancy
_atom_site_symmetry_multiplicity
_atom_site_calc_flag
Ru1 Ru 0.17308(4) 0.11729(3) 0.18555(2) 0.03214(9) Uani 1.00 1 d
Ru2 Ru 0.16023(4) 0.31613(3) 0.24568(2) 0.03410(9) Uani 1.00 1 d
S1 S 0.1970(1) 0.30426(9) 0.09501(7) 0.0369(3) Uani 1.00 1 d
S2 S 0.1397(1) 0.1293(1) 0.33645(7) 0.0433(3) Uani 1.00 1 d
S3 S 0.3615(2) 0.2378(1) 0.73081(9) 0.0548(4) Uani 1.00 1 d
F1 F 0.3781(7) 0.2424(4) 0.5591(3) 0.125(2) Uani 1.00 1 d
F2 F 0.3442(8) 0.4065(4) 0.5858(3) 0.161(2) Uani 1.00 1 d
F3 F 0.5747(7) 0.3044(6) 0.5816(3) 0.156(2) Uani 1.00 1 d
O3 O 0.4436(6) 0.1228(3) 0.7381(3) 0.083(1) Uani 1.00 1 d
O2 O 0.1936(5) 0.2458(5) 0.7489(3) 0.099(2) Uani 1.00 1 d
O1 O 0.4365(3) 0.0867(3) 0.1687(2) 0.0446(9) Uani 1.00 1 d
O4 O 0.4230(6) 0.3069(4) 0.7712(3) 0.083(2) Uani 1.00 1 d
C3 C 0.0238(6) 0.3894(4) 0.3664(3) 0.052(1) Uani 1.00 1 d
C5 C -0.0396(6) 0.4567(4) 0.2233(3) 0.054(2) Uani 1.00 1 d
C7 C 0.1386(6) 0.4655(4) 0.3096(3) 0.049(1) Uani 1.00 1 d
C1 C 0.3971(6) 0.3242(5) 0.0214(3) 0.057(2) Uani 1.00 1 d
C21 C 0.1165(7) -0.1563(5) 0.3013(4) 0.066(2) Uani 1.00 1 d
C12 C 0.2678(8) 0.5000(6) 0.3400(5) 0.079(2) Uani 1.00 1 d
C17 C -0.0475(5) 0.0355(4) 0.2245(3) 0.045(1) Uani 1.00 1 d
C6 C 0.0987(7) 0.5046(4) 0.2203(3) 0.056(2) Uani 1.00 1 d
C16 C 0.0889(6) -0.0535(4) 0.2217(3) 0.046(1) Uani 1.00 1 d
C11 C 0.188(1) 0.5934(5) 0.1398(4) 0.095(2) Uani 1.00 1 d
C22 C -0.1885(6) 0.0392(5) 0.3069(4) 0.064(2) Uani 1.00 1 d
C10 C -0.1324(8) 0.4902(6) 0.1463(4) 0.091(2) Uani 1.00 1 d
C14 C 0.1058(5) 0.0661(4) 0.0744(3) 0.041(1) Uani 1.00 1 d
C15 C 0.1811(5) -0.0355(4) 0.1286(3) 0.042(1) Uani 1.00 1 d
C20 C 0.3322(6) -0.1094(4) 0.0931(4) 0.056(2) Uani 1.00 1 d
C13 C -0.0348(5) 0.1096(4) 0.1331(3) 0.043(1) Uani 1.00 1 d
C19 C 0.1600(7) 0.1129(5) -0.0296(3) 0.059(2) Uani 1.00 1 d
C8 C 0.0100(9) 0.3323(6) 0.4680(3) 0.082(2) Uani 1.00 1 d
C18 C -0.1591(6) 0.2087(5) 0.0999(4) 0.061(2) Uani 1.00 1 d
C23 C 0.417(1) 0.3019(7) 0.6080(5) 0.084(2) Uani 1.00 1 d
C2 C 0.3118(7) 0.0604(5) 0.3908(4) 0.069(2) Uani 1.00 1 d
Cl1 Cl 0.4495(1) 0.2934(1) 0.2334(1) 0.0593(4) Uani 1.00 1 d
C4 C -0.0844(6) 0.3834(4) 0.3121(4) 0.051(1) Uani 1.00 1 d
C9 C -0.2358(7) 0.3242(6) 0.3515(5) 0.089(2) Uani 1.00 1 d

loop_
_atom_site_aniso_label
_atom_site_aniso_U_11
_atom_site_aniso_U_22
_atom_site_aniso_U_33
_atom_site_aniso_U_12
_atom_site_aniso_U_13
_atom_site_aniso_U_23
Ru1 0.0293(2) 0.0326(2) 0.0340(2) -0.0034(1) -0.0068(1) -0.0080(1)
Ru2 0.0313(2) 0.0349(2) 0.0354(2) 0.0003(1) -0.0065(1) -0.0112(1)
S1 0.0365(6) 0.0360(6) 0.0339(5) -0.0015(4) -0.0038(4) -0.0073(4)
S2 0.0507(7) 0.0422(7) 0.0341(5) -0.0025(5) -0.0106(5) -0.0058(5)
S3 0.0549(8) 0.0509(8) 0.0572(7) 0.0022(6) -0.0172(6) -0.0124(6)
F1 0.176(5) 0.140(4) 0.078(3) -0.013(3) -0.058(3) -0.032(3)
F2 0.267(7) 0.077(3) 0.116(4) -0.000(4) -0.074(4) 0.026(3)
F3 0.124(4) 0.246(7) 0.080(3) -0.074(4) 0.014(3) -0.012(3)
O3 0.110(4) 0.051(2) 0.093(3) 0.018(2) -0.051(3) -0.017(2)
O2 0.055(3) 0.131(4) 0.101(3) -0.009(3) -0.013(2) -0.020(3)
O1 0.031(2) 0.045(2) 0.057(2) 0.002(1) -0.009(1) -0.017(1)
O4 0.096(3) 0.074(3) 0.092(3) -0.001(2) -0.034(3) -0.037(2)
C3 0.060(3) 0.049(3) 0.045(3) 0.003(2) -0.003(2) -0.024(2)
C5 0.052(3) 0.052(3) 0.056(3) 0.020(2) -0.017(2) -0.027(2)
C7 0.048(3) 0.044(3) 0.056(3) 0.002(2) -0.010(2) -0.024(2)
C1 0.047(3) 0.061(3) 0.050(3) -0.013(2) 0.016(2) -0.012(2)
C21 0.083(4) 0.043(3) 0.067(3) -0.015(3) -0.026(3) 0.009(3)
C12 0.070(4) 0.078(4) 0.114(5) -0.013(3) -0.020(4) -0.061(4)
C17 0.039(3) 0.053(3) 0.048(3) -0.015(2) -0.007(2) -0.014(2)
C6 0.070(4) 0.032(3) 0.055(3) 0.009(2) -0.001(3) -0.013(2)
C16 0.045(3) 0.040(3) 0.055(3) -0.015(2) -0.010(2) -0.009(2)
C11 0.142(7) 0.041(3) 0.067(4) -0.010(4) 0.017(4) 0.006(3)
C22 0.048(3) 0.083(4) 0.057(3) -0.028(3) 0.012(2) -0.019(3)
C10 0.098(5) 0.096(5) 0.086(4) 0.058(4) -0.062(4) -0.044(4)
C14 0.041(3) 0.043(3) 0.046(2) -0.007(2) -0.015(2) -0.016(2)
C15 0.040(3) 0.042(3) 0.051(3) -0.011(2) -0.012(2) -0.017(2)
C20 0.050(3) 0.049(3) 0.076(3) 0.005(2) -0.014(3) -0.033(3)
C13 0.034(2) 0.049(3) 0.053(3) -0.009(2) -0.013(2) -0.017(2)
C19 0.072(4) 0.071(4) 0.037(2) -0.020(3) -0.010(2) -0.014(2)
C8 0.120(6) 0.081(4) 0.032(3) -0.002(4) -0.002(3) -0.016(3)
C18 0.046(3) 0.068(4) 0.074(3) 0.009(3) -0.032(3) -0.017(3)
C23 0.097(6) 0.089(5) 0.065(4) -0.014(4) -0.026(4) -0.007(4)
C2 0.081(4) 0.069(4) 0.058(3) 0.015(3) -0.046(3) -0.008(3)
Cl1 0.0356(6) 0.0634(8) 0.0912(9) -0.0002(6) -0.0189(6) -0.0379(7)
C4 0.038(3) 0.055(3) 0.063(3) 0.004(2) -0.003(2) -0.032(3)
C9 0.049(4) 0.105(5) 0.120(5) -0.020(3) 0.018(4) -0.065(4)

loop_
_atom_type_symbol
_atom_type_description
_atom_type_scat_dispersion_real
_atom_type_scat_dispersion_imag
_atom_type_scat_source
C C 0.006 0.003
;
International Tables for Crystallography
(1992, Vol. C, Tables 4.2.6.8 and 6.1.1.4)
;
H H 0.000 0.000
;
International Tables for Crystallography
(1992, Vol. C, Table 6.1.1.4)
;
O O 0.017 0.010
;
International Tables for Crystallography
(1992, Vol. C, Tables 4.2.6.8 and 6.1.1.4)
;
S S 0.148 0.159
;
International Tables for Crystallography
(1992, Vol. C, Tables 4.2.6.8 and 6.1.1.4)
;
Cl Cl 0.174 0.200
;
International Tables for Crystallography
(1992, Vol. C, Tables 4.2.6.8 and 6.1.1.4)
;
Ru Ru -1.118 0.919
;
International Tables for Crystallography
(1992, Vol. C, Tables 4.2.6.8 and 6.1.1.4)
;
F F 0.026 0.016
;
International Tables for Crystallography
(1992, Vol. C, Tables 4.2.6.8 and 6.1.1.4)
;

loop_
_geom_angle_atom_site_label_1
_geom_angle_atom_site_label_2
_geom_angle_atom_site_label_3
_geom_angle
_geom_angle_publ_flag
Ru2 Ru1 S1 52.53(3) yes
Ru2 Ru1 S2 52.92(3) yes
S1 Ru1 S2 105.44(4) yes
Ru2 Ru1 O1 90.31(8) yes
S1 Ru1 O1 88.71(8) yes
S2 Ru1 O1 90.93(9) yes
Ru2 Ru1 C17 117.40(13) yes
S1 Ru1 C17 124.13(12) yes
S2 Ru1 C17 90.31(12) yes
O1 Ru1 C17 145.35(15) yes
Ru2 Ru1 C16 145.17(13) yes
S1 Ru1 C16 153.17(12) yes
S2 Ru1 C16 95.95(13) yes
O1 Ru1 C16 107.22(15) yes
C17 Ru1 C16 38.30(17) yes
Ru2 Ru1 C14 139.35(11) yes
S1 Ru1 C14 91.76(12) yes
S2 Ru1 C14 153.51(12) yes
O1 Ru1 C14 109.78(14) yes
C17 Ru1 C14 63.24(17) yes
Ru2 Ru1 C15 176.41(11) yes
S1 Ru1 C15 124.00(12) yes
S2 Ru1 C15 130.55(12) yes
O1 Ru1 C15 90.55(14) yes
C17 Ru1 C15 63.14(17) yes
Ru2 Ru1 C13 115.10(12) yes
S1 Ru1 C13 91.37(12) yes
S2 Ru1 C13 120.14(13) yes
O1 Ru1 C13 147.54(15) yes
C17 Ru1 C13 38.03(16) yes
C16 Ru1 C14 62.83(17) yes
C16 Ru1 C15 37.41(17) yes
C14 Ru1 C15 37.25(15) yes
C16 Ru1 C13 63.53(17) yes
C14 Ru1 C13 37.77(16) yes
C15 Ru1 C13 62.89(16) yes
Ru1 Ru2 S1 53.06(3) yes
Ru1 Ru2 S2 52.77(3) yes
S1 Ru2 S2 105.82(4) yes
Ru1 Ru2 C3 137.15(14) yes
S1 Ru2 C3 151.15(13) yes
S2 Ru2 C3 90.88(13) yes
Ru1 Ru2 C5 118.52(14) yes
S1 Ru2 C5 89.26(13) yes
S2 Ru2 C5 126.71(16) yes
C3 Ru2 C5 62.01(18) yes
Ru1 Ru2 C7 173.84(13) yes
S1 Ru2 C7 132.87(13) yes
S2 Ru2 C7 121.29(13) yes
C3 Ru2 C7 37.18(18) yes
C5 Ru2 C7 62.74(18) yes
Ru1 Ru2 C6 147.01(14) yes
S1 Ru2 C6 97.24(14) yes
S2 Ru2 C6 152.56(13) yes
C3 Ru2 C6 62.14(18) yes
C5 Ru2 C6 37.6(2) yes
Ru1 Ru2 Cl1 93.87(3) yes
S1 Ru2 Cl1 91.52(4) yes
S2 Ru2 Cl1 92.40(5) yes
C3 Ru2 Cl1 111.49(14) yes
C5 Ru2 Cl1 138.92(16) yes
Ru1 Ru2 C4 114.02(13) yes
S1 Ru2 C4 116.42(13) yes
S2 Ru2 C4 93.33(14) yes
C3 Ru2 C4 37.56(18) yes
C5 Ru2 C4 37.04(18) yes
C7 Ru2 C6 37.59(18) yes
C7 Ru2 Cl1 87.86(13) yes
C6 Ru2 Cl1 101.79(16) yes
C7 Ru2 C4 62.92(18) yes
C6 Ru2 C4 62.6(2) yes
Cl1 Ru2 C4 148.55(13) yes
Ru1 S1 Ru2 74.41(3) yes
Ru1 S1 C1 114.23(17) yes
Ru2 S1 C1 116.23(18) yes
Ru1 S2 Ru2 74.32(3) yes
Ru1 S2 C2 115.05(19) yes
Ru2 S2 C2 115.0(2) yes
O3 S3 O2 114.8(3) yes
O3 S3 O4 114.2(3) yes
O2 S3 O4 115.8(3) yes
O3 S3 C23 102.1(3) yes
O2 S3 C23 103.9(3) yes
O4 S3 C23 103.6(3) yes
Ru2 C3 C7 71.7(3) yes
Ru2 C3 C8 127.6(4) yes
C7 C3 C8 126.0(5) yes
Ru2 C3 C4 70.2(3) yes
C7 C3 C4 108.7(4) yes
C8 C3 C4 125.1(5) yes
Ru2 C5 C6 70.4(3) yes
Ru2 C5 C10 128.6(3) yes
C6 C5 C10 125.0(5) yes
Ru2 C5 C4 71.7(3) yes
C6 C5 C4 108.3(4) yes
C10 C5 C4 126.4(6) yes
Ru2 C7 C3 71.1(3) yes
Ru2 C7 C12 126.7(4) yes
C3 C7 C12 126.2(5) yes
Ru2 C7 C6 68.9(3) yes
C3 C7 C6 106.1(4) yes
C12 C7 C6 127.7(5) yes
Ru1 C17 C16 71.2(3) yes
Ru1 C17 C22 129.2(3) yes
C16 C17 C22 125.6(4) yes
Ru1 C17 C13 70.8(3) yes
C16 C17 C13 107.3(4) yes
C22 C17 C13 126.7(4) yes
Ru2 C6 C5 72.0(3) yes
Ru2 C6 C7 73.5(3) yes
C5 C6 C7 109.2(4) yes
Ru2 C6 C11 125.0(4) yes
C5 C6 C11 127.8(5) yes
C7 C6 C11 122.8(6) yes
Ru1 C16 C21 128.0(3) yes
Ru1 C16 C17 70.5(3) yes
C21 C16 C17 125.3(4) yes
Ru1 C16 C15 72.9(3) yes
C21 C16 C15 126.1(5) yes
C17 C16 C15 108.2(4) yes
Ru1 C14 C15 72.5(2) yes
Ru1 C14 C13 70.1(2) yes
C15 C14 C13 108.5(4) yes
Ru1 C14 C19 127.2(3) yes
C15 C14 C19 125.0(4) yes
C13 C14 C19 126.3(4) yes
Ru1 C15 C16 69.6(3) yes
Ru1 C15 C14 70.3(2) yes
C16 C15 C14 107.7(4) yes
Ru1 C15 C20 125.1(3) yes
C16 C15 C20 126.5(4) yes
C14 C15 C20 125.7(4) yes
Ru1 C13 C17 71.1(2) yes
Ru1 C13 C14 72.1(2) yes
C17 C13 C14 108.2(4) yes
Ru1 C13 C18 128.3(3) yes
C17 C13 C18 126.5(4) yes
C14 C13 C18 124.9(4) yes
S3 C23 F1 111.5(5) yes
S3 C23 F2 111.5(6) yes
F1 C23 F2 106.3(6) yes
S3 C23 F3 110.4(5) yes
F1 C23 F3 107.7(7) yes
F2 C23 F3 109.3(7) yes
Ru2 C4 C3 72.3(3) yes
Ru2 C4 C5 71.3(3) yes
C3 C4 C5 107.7(5) yes
Ru2 C4 C9 130.0(4) yes
C3 C4 C9 124.2(5) yes
C5 C4 C9 127.4(5) yes

loop_
_geom_bond_atom_site_label_1
_geom_bond_atom_site_label_2
_geom_bond_distance
_geom_bond_publ_flag
Ru1 Ru2 2.7977(5) yes
Ru1 S1 2.3214(11) yes
Ru1 S2 2.3136(11) yes
Ru1 O1 2.213(3) yes
Ru1 C17 2.200(5) yes
Ru1 C16 2.208(5) yes
Ru1 C14 2.223(4) yes
Ru1 C15 2.252(4) yes
Ru1 C13 2.196(4) yes
Ru2 S1 2.3054(11) yes
Ru2 S2 2.3182(12) yes
Ru2 C3 2.249(4) yes
Ru2 C5 2.216(4) yes
Ru2 C7 2.256(5) yes
Ru2 C6 2.195(5) yes
Ru2 Cl1 2.4463(12) yes
Ru2 C4 2.221(5) yes
S1 C1 1.835(5) yes
S2 C2 1.853(5) yes
S3 O3 1.430(4) yes
S3 O2 1.406(4) yes
S3 O4 1.423(4) yes
S3 C23 1.807(7) yes
F1 C23 1.323(8) yes
F2 C23 1.302(8) yes
F3 C23 1.328(8) yes
C3 C7 1.436(7) yes
C3 C8 1.508(6) yes
C3 C4 1.440(7) yes
C5 C6 1.422(8) yes
C5 C10 1.527(7) yes
C5 C4 1.410(7) yes
C7 C12 1.495(7) yes
C7 C6 1.435(7) yes
C21 C16 1.515(6) yes
C17 C16 1.446(6) yes
C17 C22 1.526(7) yes
C17 C13 1.432(6) yes
C6 C11 1.540(8) yes
C16 C15 1.431(6) yes
C14 C15 1.429(6) yes
C14 C13 1.430(6) yes
C14 C19 1.521(6) yes
C15 C20 1.513(6) yes
C13 C18 1.525(6) yes
C4 C9 1.525(8) yes

loop_
_geom_contact_atom_site_label_1
_geom_contact_atom_site_label_2
_geom_contact_site_symmetry_2
_geom_contact_distance
_geom_contact_publ_flag
Ru1 Ru2 . 2.7977(5) yes
Ru1 S1 . 2.3214(11) yes
Ru1 S2 . 2.3136(11) yes
Ru1 O1 . 2.213(3) yes
Ru1 C1 . 3.500(5) yes
Ru1 C21 . 3.360(5) yes
Ru1 C17 . 2.200(5) yes
Ru1 C16 . 2.208(5) yes
Ru1 C22 . 3.378(5) yes
Ru1 C14 . 2.223(4) yes
Ru1 C15 . 2.252(4) yes
Ru1 C20 . 3.358(5) yes
Ru1 C13 . 2.196(4) yes
Ru1 C19 . 3.367(5) yes
Ru1 C18 . 3.361(4) yes
Ru1 C2 . 3.523(5) yes
Ru2 S1 . 2.3054(11) yes
Ru2 S2 . 2.3182(12) yes
Ru2 O1 . 3.577(3) yes
Ru2 C3 . 2.249(4) yes
Ru2 C5 . 2.216(4) yes
Ru2 C7 . 2.256(5) yes
Ru2 C1 . 3.524(5) yes
Ru2 C12 . 3.369(6) yes
Ru2 C6 . 2.195(5) yes
Ru2 C11 . 3.327(6) yes
Ru2 C10 . 3.386(5) yes
Ru2 C8 . 3.387(5) yes
Ru2 C2 . 3.527(5) yes
Ru2 Cl1 . 2.4463(12) yes
Ru2 C4 . 2.221(5) yes
Ru2 C9 . 3.409(6) yes
S1 O1 . 3.171(3) yes
S1 C5 . 3.177(5) yes
S1 C1 . 1.835(5) yes
S1 C6 . 3.378(5) yes
S1 C10 . 3.364(6) yes
S1 C14 . 3.263(5) yes
S1 C13 . 3.234(5) yes
S1 C19 . 3.516(5) yes
S1 C18 . 3.494(6) yes
S1 Cl1 . 3.4058(16) yes
S2 O1 . 3.228(3) yes
S2 C3 . 3.254(5) yes
S2 C17 . 3.201(5) yes
S2 C16 . 3.360(5) yes
S2 C22 . 3.429(6) yes
S2 C8 . 3.473(6) yes
S2 C2 . 1.853(5) yes
S2 Cl1 . 3.4401(18) yes
S2 C4 . 3.303(5) yes
S3 F1 . 2.601(4) yes
S3 F2 . 2.586(4) yes
S3 F3 . 2.589(5) yes
S3 O3 . 1.430(4) yes
S3 O2 . 1.406(4) yes
S3 O4 . 1.423(4) yes
S3 C23 . 1.807(7) yes
F1 F2 . 2.100(7) yes
F1 F3 . 2.141(8) yes
F1 O3 . 2.881(5) yes
F1 O2 . 2.959(7) yes
F1 C23 . 1.323(8) yes
F2 F3 . 2.145(8) yes
F2 O2 . 2.889(7) yes
F2 O4 . 2.977(6) yes
F2 C23 . 1.302(8) yes
F2 C4 2_566 3.512(8) yes
F2 C9 2_566 3.560(9) yes
F3 O3 . 2.919(7) yes
F3 O4 . 2.886(6) yes
F3 C21 2_656 3.548(8) yes
F3 C12 2_666 3.571(9) yes
F3 C23 . 1.328(8) yes
F3 C9 1_655 3.465(8) yes
O3 O2 . 2.390(6) yes
O3 O1 2_656 2.707(5) yes
O3 O4 . 2.396(6) yes
O3 C22 2_556 3.546(7) yes
O3 C20 2_656 3.595(6) yes
O3 C23 . 2.528(8) yes
O3 C2 2_656 3.456(7) yes
O2 O4 . 2.396(7) yes
O2 C21 2_556 3.433(8) yes
O2 C16 2_556 3.571(7) yes
O2 C19 1_556 3.303(6) yes
O2 C23 . 2.542(9) yes
O1 C1 . 3.150(6) yes
O1 C16 . 3.559(5) yes
O1 C15 . 3.172(5) yes
O1 C20 . 3.292(6) yes
O1 C2 . 3.256(6) yes
O1 Cl1 . 2.984(3) yes
O4 C10 2_566 3.438(7) yes
O4 C20 2_656 3.496(6) yes
O4 C23 . 2.550(8) yes
C3 C5 . 2.300(7) yes
C3 C7 . 1.436(7) yes
C3 C12 . 2.614(8) yes
C3 C6 . 2.294(7) yes
C3 C8 . 1.508(6) yes
C3 C4 . 1.440(7) yes
C3 C9 . 2.620(9) yes
C5 C7 . 2.328(7) yes
C5 C6 . 1.422(8) yes
C5 C11 . 2.660(9) yes
C5 C10 . 1.527(7) yes
C5 C4 . 1.410(7) yes
C5 C9 . 2.631(9) yes
C7 C12 . 1.495(7) yes
C7 C6 . 1.435(7) yes
C7 C11 . 2.613(7) yes
C7 C8 . 2.623(8) yes
C7 Cl1 . 3.265(5) yes
C7 C4 . 2.337(7) yes
C1 Cl1 . 3.328(5) yes
C21 C17 . 2.630(7) yes
C21 C16 . 1.515(6) yes
C21 C22 . 3.208(8) yes
C21 C15 . 2.626(7) yes
C21 C20 . 3.226(8) yes
C12 C6 . 2.630(8) yes
C12 C11 . 3.19(1) yes
C12 C8 . 3.21(1) yes
C12 Cl1 . 3.313(6) yes
C17 C16 . 1.446(6) yes
C17 C22 . 1.526(7) yes
C17 C14 . 2.319(6) yes
C17 C15 . 2.331(7) yes
C17 C13 . 1.432(6) yes
C17 C18 . 2.640(7) yes
C6 C11 . 1.540(8) yes
C6 C10 . 2.616(9) yes
C6 C4 . 2.295(8) yes
C16 C22 . 2.643(7) yes
C16 C14 . 2.310(6) yes
C16 C15 . 1.431(6) yes
C16 C20 . 2.629(7) yes
C16 C13 . 2.318(6) yes
C11 C10 . 3.242(12) yes
C22 C13 . 2.644(7) yes
C22 C18 . 3.250(8) yes
C10 C4 . 2.622(7) yes
C10 C9 . 3.24(1) yes
C14 C15 . 1.429(6) yes
C14 C20 . 2.619(6) yes
C14 C13 . 1.430(6) yes
C14 C19 . 1.521(6) yes
C14 C18 . 2.620(7) yes
C15 C20 . 1.513(6) yes
C15 C13 . 2.321(6) yes
C15 C19 . 2.618(6) yes
C20 C19 . 3.187(7) yes
C13 C19 . 2.633(7) yes
C13 C18 . 1.525(6) yes
C19 C18 . 3.204(8) yes
C8 C4 . 2.616(7) yes
C8 C9 . 3.17(1) yes
C2 Cl1 . 3.354(6) yes
C4 C9 . 1.525(8) yes

loop_
_geom_torsion_atom_site_label_1
_geom_torsion_atom_site_label_2
_geom_torsion_atom_site_label_3
_geom_torsion_atom_site_label_4
_geom_torsion
_geom_torsion_publ_flag
S1 Ru1 Ru2 S1 0.00(9) yes
S1 Ru1 Ru2 S2 -179.1(1) yes
S1 Ru1 Ru2 C3 143.2(3) yes
S1 Ru1 Ru2 C5 64.7(3) yes
S1 Ru1 Ru2 C7 164.9(7) yes
S1 Ru1 Ru2 C6 29.7(4) yes
S1 Ru1 Ru2 Cl1 -89.0(1) yes
S1 Ru1 Ru2 C4 105.9(3) yes
S2 Ru1 Ru2 S1 179.1(1) yes
S2 Ru1 Ru2 S2 0.00(9) yes
S2 Ru1 Ru2 C3 -37.7(3) yes
S2 Ru1 Ru2 C5 -116.2(3) yes
S2 Ru1 Ru2 C7 -16.1(8) yes
S2 Ru1 Ru2 C6 -151.2(3) yes
S2 Ru1 Ru2 Cl1 90.1(1) yes
S2 Ru1 Ru2 C4 -75.0(3) yes
O1 Ru1 Ru2 S1 88.1(3) yes
O1 Ru1 Ru2 S2 -90.9(3) yes
O1 Ru1 Ru2 C3 -128.7(4) yes
O1 Ru1 Ru2 C5 152.9(4) yes
O1 Ru1 Ru2 C7 -107.0(2) yes
O1 Ru1 Ru2 C6 117.8(4) yes
O1 Ru1 Ru2 Cl1 -0.9(3) yes
O1 Ru1 Ru2 C4 -165.9(4) yes
C17 Ru1 Ru2 S1 -113.5(7) yes
C17 Ru1 Ru2 S2 67.4(6) yes
C17 Ru1 Ru2 C3 29.7(9) yes
C17 Ru1 Ru2 C5 -48.8(8) yes
C17 Ru1 Ru2 C7 51.3(3) yes
C17 Ru1 Ru2 C6 -83.8(8) yes
C17 Ru1 Ru2 Cl1 157.5(6) yes
C17 Ru1 Ru2 C4 -7.6(8) yes
C16 Ru1 Ru2 S1 -150.1(1) yes
C16 Ru1 Ru2 S2 30.8(9) yes
C16 Ru1 Ru2 C3 -6.9(1) yes
C16 Ru1 Ru2 C5 -85.4(1) yes
C16 Ru1 Ru2 C7 14.7(4) yes
C16 Ru1 Ru2 C6 -120.4(1) yes
C16 Ru1 Ru2 Cl1 120.9(1) yes
C16 Ru1 Ru2 C4 -44.2(1) yes
C14 Ru1 Ru2 S1 -33.6(7) yes
C14 Ru1 Ru2 S2 147.3(1) yes
C14 Ru1 Ru2 C3 109.6(9) yes
C14 Ru1 Ru2 C5 31.1(1) yes
C14 Ru1 Ru2 C7 131.3(2) yes
C14 Ru1 Ru2 C6 -3.9(1) yes
C14 Ru1 Ru2 Cl1 -122.6(9) yes
C14 Ru1 Ru2 C4 72.3(1) yes
C15 Ru1 Ru2 S1 -15.8(10) yes
C15 Ru1 Ru2 S2 165.2(10) yes
C15 Ru1 Ru2 C3 127.4(10) yes
C15 Ru1 Ru2 C5 49.0(10) yes
C15 Ru1 Ru2 C7 149.1(8) yes
C15 Ru1 Ru2 C6 13.9(1) yes
C15 Ru1 Ru2 Cl1 -104.8(10) yes
C15 Ru1 Ru2 C4 90.2(10) yes
C13 Ru1 Ru2 S1 -71.0(6) yes
C13 Ru1 Ru2 S2 109.9(7) yes
C13 Ru1 Ru2 C3 72.2(8) yes
C13 Ru1 Ru2 C5 -6.3(8) yes
C13 Ru1 Ru2 C7 93.9(3) yes
C13 Ru1 Ru2 C6 -41.3(1) yes
C13 Ru1 Ru2 Cl1 -160.0(6) yes
C13 Ru1 Ru2 C4 34.9(7) yes
Ru2 Ru1 S1 Ru2 0.00(3) yes
Ru2 Ru1 S1 C1 112.2(3) yes
S2 Ru1 S1 Ru2 -0.8(1) yes
S2 Ru1 S1 C1 111.4(3) yes
O1 Ru1 S1 Ru2 -91.4(3) yes
O1 Ru1 S1 C1 20.8(5) yes
C17 Ru1 S1 Ru2 100.4(6) yes
C17 Ru1 S1 C1 -147.4(6) yes
C16 Ru1 S1 Ru2 140.9(1) yes
C16 Ru1 S1 C1 -106.9(1) yes
C14 Ru1 S1 Ru2 158.9(4) yes
C14 Ru1 S1 C1 -88.9(5) yes
C15 Ru1 S1 Ru2 178.8(7) yes
C15 Ru1 S1 C1 -69.0(7) yes
C13 Ru1 S1 Ru2 121.1(4) yes
C13 Ru1 S1 C1 -126.7(5) yes
Ru2 Ru1 S2 Ru2 0.00(3) yes
Ru2 Ru1 S2 C2 -110.7(4) yes
S1 Ru1 S2 Ru2 0.8(1) yes
S1 Ru1 S2 C2 -110.0(4) yes
O1 Ru1 S2 Ru2 89.7(3) yes
O1 Ru1 S2 C2 -21.1(5) yes
C17 Ru1 S2 Ru2 -124.9(4) yes
C17 Ru1 S2 C2 124.3(5) yes
C16 Ru1 S2 Ru2 -162.9(5) yes
C16 Ru1 S2 C2 86.4(6) yes
C14 Ru1 S2 Ru2 -128.0(1) yes
C14 Ru1 S2 C2 121.3(1) yes
C15 Ru1 S2 Ru2 -178.8(7) yes
C15 Ru1 S2 C2 70.5(8) yes
C13 Ru1 S2 Ru2 -100.1(6) yes
C13 Ru1 S2 C2 149.1(6) yes
Ru2 Ru1 C17 C16 -146.7(4) yes
Ru2 Ru1 C17 C22 -25.7(9) yes
Ru2 Ru1 C17 C13 96.5(5) yes
S1 Ru1 C17 C16 151.8(4) yes
S1 Ru1 C17 C22 -87.3(9) yes
S1 Ru1 C17 C13 34.9(6) yes
S2 Ru1 C17 C16 -99.2(5) yes
S2 Ru1 C17 C22 21.7(8) yes
S2 Ru1 C17 C13 143.9(5) yes
O1 Ru1 C17 C16 -7.1(1) yes
O1 Ru1 C17 C22 113.8(9) yes
O1 Ru1 C17 C13 -124.0(8) yes
C16 Ru1 C17 C16 0.0(4) yes
C16 Ru1 C17 C22 121.0(1) yes
C16 Ru1 C17 C13 -116.8(7) yes
C14 Ru1 C17 C16 79.2(5) yes
C14 Ru1 C17 C22 -159.8(1) yes
C14 Ru1 C17 C13 -37.6(5) yes
C15 Ru1 C17 C16 37.3(5) yes
C15 Ru1 C17 C22 158.3(1) yes
C15 Ru1 C17 C13 -79.5(5) yes
C13 Ru1 C17 C16 116.8(7) yes
C13 Ru1 C17 C22 -122.2(1) yes
C13 Ru1 C17 C13 0.0(4) yes
Ru2 Ru1 C16 C21 -61.4(1) yes
Ru2 Ru1 C16 C17 58.7(7) yes
Ru2 Ru1 C16 C15 175.8(3) yes
S1 Ru1 C16 C21 179.8(4) yes
S1 Ru1 C16 C17 -60.1(9) yes
S1 Ru1 C16 C15 57.0(9) yes
S2 Ru1 C16 C21 -37.2(8) yes
S2 Ru1 C16 C17 82.9(5) yes
S2 Ru1 C16 C15 -160.0(4) yes
O1 Ru1 C16 C21 55.7(9) yes
O1 Ru1 C16 C17 175.8(5) yes
O1 Ru1 C16 C15 -67.1(6) yes
C17 Ru1 C16 C21 -120.1(1) yes
C17 Ru1 C16 C17 0.0(4) yes
C17 Ru1 C16 C15 117.1(7) yes
C14 Ru1 C16 C21 159.5(1) yes
C14 Ru1 C16 C17 -80.4(6) yes
C14 Ru1 C16 C15 36.7(5) yes
C15 Ru1 C16 C21 122.8(1) yes
C15 Ru1 C16 C17 -117.1(7) yes
C15 Ru1 C16 C15 0.0(4) yes
C13 Ru1 C16 C21 -158.0(1) yes
C13 Ru1 C16 C17 -37.9(5) yes
C13 Ru1 C16 C15 79.2(6) yes
Ru2 Ru1 C14 C15 178.2(3) yes
Ru2 Ru1 C14 C13 -63.9(6) yes
Ru2 Ru1 C14 C19 57.1(9) yes
S1 Ru1 C14 C15 152.1(4) yes
S1 Ru1 C14 C13 -90.0(4) yes
S1 Ru1 C14 C19 31.1(8) yes
S2 Ru1 C14 C15 -76.6(8) yes
S2 Ru1 C14 C13 41.3(9) yes
S2 Ru1 C14 C19 162.3(5) yes
O1 Ru1 C14 C15 62.9(6) yes
O1 Ru1 C14 C13 -179.2(5) yes
O1 Ru1 C14 C19 -58.2(9) yes
C17 Ru1 C14 C15 -80.1(6) yes
C17 Ru1 C14 C13 37.9(5) yes
C17 Ru1 C14 C19 158.9(9) yes
C16 Ru1 C14 C15 -36.9(5) yes
C16 Ru1 C14 C13 81.0(6) yes
C16 Ru1 C14 C19 -157.9(9) yes
C15 Ru1 C14 C15 0.0(4) yes
C15 Ru1 C14 C13 117.9(7) yes
C15 Ru1 C14 C19 -121.1(1) yes
C13 Ru1 C14 C15 -117.9(7) yes
C13 Ru1 C14 C13 0.0(4) yes
C13 Ru1 C14 C19 121.0(1) yes
Ru2 Ru1 C15 C16 -137.8(4) yes
Ru2 Ru1 C15 C14 -19.2(5) yes
Ru2 Ru1 C15 C20 101.2(4) yes
S1 Ru1 C15 C16 -152.8(4) yes
S1 Ru1 C15 C14 -34.3(6) yes
S1 Ru1 C15 C20 86.1(8) yes
S2 Ru1 C15 C16 26.6(6) yes
S2 Ru1 C15 C14 145.2(4) yes
S2 Ru1 C15 C20 -94.4(8) yes
O1 Ru1 C15 C16 118.3(5) yes
O1 Ru1 C15 C14 -123.1(5) yes
O1 Ru1 C15 C20 -2.7(8) yes
C17 Ru1 C15 C16 -38.2(5) yes
C17 Ru1 C15 C14 80.3(6) yes
C17 Ru1 C15 C20 -159.2(9) yes
C16 Ru1 C15 C16 0.0(4) yes
C16 Ru1 C15 C14 118.5(7) yes
C16 Ru1 C15 C20 -121.0(1) yes
C14 Ru1 C15 C16 -118.5(7) yes
C14 Ru1 C15 C14 0.0(4) yes
C14 Ru1 C15 C20 120.4(1) yes
C13 Ru1 C15 C16 -81.1(6) yes
C13 Ru1 C15 C14 37.4(5) yes
C13 Ru1 C15 C20 157.9(9) yes
Ru2 Ru1 C13 C17 -103.1(4) yes
Ru2 Ru1 C13 C14 139.8(4) yes
Ru2 Ru1 C13 C18 19.0(9) yes
S1 Ru1 C13 C17 -151.7(5) yes
S1 Ru1 C13 C14 91.1(4) yes
S1 Ru1 C13 C18 -29.7(8) yes
S2 Ru1 C13 C17 -42.9(6) yes
S2 Ru1 C13 C14 -160.1(4) yes
S2 Ru1 C13 C18 79.1(8) yes
O1 Ru1 C13 C17 118.6(8) yes
O1 Ru1 C13 C14 1.4(1) yes
O1 Ru1 C13 C18 -119.4(9) yes
C17 Ru1 C13 C17 0.0(4) yes
C17 Ru1 C13 C14 -117.2(7) yes
C17 Ru1 C13 C18 122.0(1) yes
C16 Ru1 C13 C17 38.2(5) yes
C16 Ru1 C13 C14 -79.0(6) yes
C16 Ru1 C13 C18 160.2(9) yes
C14 Ru1 C13 C17 117.2(7) yes
C14 Ru1 C13 C14 0.0(4) yes
C14 Ru1 C13 C18 -120.8(1) yes
C15 Ru1 C13 C17 80.3(5) yes
C15 Ru1 C13 C14 -36.9(5) yes
C15 Ru1 C13 C18 -157.7(9) yes
Ru1 Ru2 S1 Ru1 0.00(3) yes
Ru1 Ru2 S1 C1 -109.7(3) yes
S2 Ru2 S1 Ru1 0.8(1) yes
S2 Ru2 S1 C1 -109.0(3) yes
C3 Ru2 S1 Ru1 -122.4(1) yes
C3 Ru2 S1 C1 127.9(1) yes
C5 Ru2 S1 Ru1 -127.4(5) yes
C5 Ru2 S1 C1 122.9(5) yes
C7 Ru2 S1 Ru1 -177.8(8) yes
C7 Ru2 S1 C1 72.5(9) yes
C6 Ru2 S1 Ru1 -164.2(5) yes
C6 Ru2 S1 C1 86.1(6) yes
Cl1 Ru2 S1 Ru1 93.7(1) yes
Cl1 Ru2 S1 C1 -16.0(4) yes
C4 Ru2 S1 Ru1 -101.2(6) yes
C4 Ru2 S1 C1 149.0(6) yes
Ru1 Ru2 S2 Ru1 0.00(3) yes
Ru1 Ru2 S2 C2 110.7(4) yes
S1 Ru2 S2 Ru1 -0.8(1) yes
S1 Ru2 S2 C2 110.0(4) yes
C3 Ru2 S2 Ru1 155.4(5) yes
C3 Ru2 S2 C2 -93.8(6) yes
C5 Ru2 S2 Ru1 100.4(7) yes
C5 Ru2 S2 C2 -148.8(7) yes
C7 Ru2 S2 Ru1 178.0(7) yes
C7 Ru2 S2 C2 -71.2(8) yes
C6 Ru2 S2 Ru1 145.3(1) yes
C6 Ru2 S2 C2 -103.9(1) yes
Cl1 Ru2 S2 Ru1 -93.0(1) yes
Cl1 Ru2 S2 C2 17.7(4) yes
C4 Ru2 S2 Ru1 117.9(5) yes
C4 Ru2 S2 C2 -131.4(5) yes
Ru1 Ru2 C3 C7 176.2(3) yes
Ru1 Ru2 C3 C8 54.5(1) yes
Ru1 Ru2 C3 C4 -65.2(7) yes
S1 Ru2 C3 C7 -86.6(8) yes
S1 Ru2 C3 C8 151.7(6) yes
S1 Ru2 C3 C4 32.0(1) yes
S2 Ru2 C3 C7 147.1(5) yes
S2 Ru2 C3 C8 25.3(9) yes
S2 Ru2 C3 C4 -94.3(5) yes
C5 Ru2 C3 C7 -80.9(6) yes
C5 Ru2 C3 C8 157.3(1) yes
C5 Ru2 C3 C4 37.7(5) yes
C7 Ru2 C3 C7 0.0(4) yes
C7 Ru2 C3 C8 -121.8(1) yes
C7 Ru2 C3 C4 118.6(8) yes
C6 Ru2 C3 C7 -38.2(5) yes
C6 Ru2 C3 C8 -159.9(1) yes
C6 Ru2 C3 C4 80.4(6) yes
Cl1 Ru2 C3 C7 54.2(6) yes
Cl1 Ru2 C3 C8 -67.6(9) yes
Cl1 Ru2 C3 C4 172.7(4) yes
C4 Ru2 C3 C7 -118.6(8) yes
C4 Ru2 C3 C8 119.6(1) yes
C4 Ru2 C3 C4 0.0(4) yes
Ru1 Ru2 C5 C6 -149.2(4) yes
Ru1 Ru2 C5 C10 -29.5(1) yes
Ru1 Ru2 C5 C4 92.8(5) yes
S1 Ru2 C5 C6 -102.9(5) yes
S1 Ru2 C5 C10 16.7(9) yes
S1 Ru2 C5 C4 139.1(5) yes
S2 Ru2 C5 C6 147.8(4) yes
S2 Ru2 C5 C10 -92.6(9) yes
S2 Ru2 C5 C4 29.8(7) yes
C3 Ru2 C5 C6 79.8(6) yes
C3 Ru2 C5 C10 -160.5(1) yes
C3 Ru2 C5 C4 -38.2(5) yes
C7 Ru2 C5 C6 37.6(5) yes
C7 Ru2 C5 C10 157.3(1) yes
C7 Ru2 C5 C4 -80.4(6) yes
C6 Ru2 C5 C6 0.0(4) yes
C6 Ru2 C5 C10 119.7(1) yes
C6 Ru2 C5 C4 -118.0(8) yes
Cl1 Ru2 C5 C6 -11.4(8) yes
Cl1 Ru2 C5 C10 108.2(9) yes
Cl1 Ru2 C5 C4 -129.4(5) yes
C4 Ru2 C5 C6 118.0(8) yes
C4 Ru2 C5 C10 -122.3(1) yes
C4 Ru2 C5 C4 0.0(4) yes
Ru1 Ru2 C7 C3 -24.5(3) yes
Ru1 Ru2 C7 C12 97.0(3) yes
Ru1 Ru2 C7 C6 -141.0(3) yes
S1 Ru2 C7 C3 138.9(4) yes
S1 Ru2 C7 C12 -99.5(9) yes
S1 Ru2 C7 C6 22.5(7) yes
S2 Ru2 C7 C3 -39.5(6) yes
S2 Ru2 C7 C12 82.1(9) yes
S2 Ru2 C7 C6 -155.9(4) yes
C3 Ru2 C7 C3 0.0(4) yes
C3 Ru2 C7 C12 121.6(1) yes
C3 Ru2 C7 C6 -116.4(8) yes
C5 Ru2 C7 C3 78.8(6) yes
C5 Ru2 C7 C12 -159.6(1) yes
C5 Ru2 C7 C6 -37.6(5) yes
C6 Ru2 C7 C3 116.4(8) yes
C6 Ru2 C7 C12 -122.0(1) yes
C6 Ru2 C7 C6 0.0(4) yes
Cl1 Ru2 C7 C3 -131.0(5) yes
Cl1 Ru2 C7 C12 -9.4(9) yes
Cl1 Ru2 C7 C6 112.6(5) yes
C4 Ru2 C7 C3 37.0(5) yes
C4 Ru2 C7 C12 158.5(1) yes
C4 Ru2 C7 C6 -79.5(6) yes
Ru1 Ru2 C6 C5 55.7(8) yes
Ru1 Ru2 C6 C7 172.9(3) yes
Ru1 Ru2 C6 C11 -68.3(1) yes
S1 Ru2 C6 C5 79.3(5) yes
S1 Ru2 C6 C7 -163.6(5) yes
S1 Ru2 C6 C11 -44.7(9) yes
S2 Ru2 C6 C5 -68.0(9) yes
S2 Ru2 C6 C7 49.2(1) yes
S2 Ru2 C6 C11 168.0(5) yes
C3 Ru2 C6 C5 -79.4(6) yes
C3 Ru2 C6 C7 37.7(5) yes
C3 Ru2 C6 C11 156.6(1) yes
C5 Ru2 C6 C5 0.0(4) yes
C5 Ru2 C6 C7 117.1(8) yes
C5 Ru2 C6 C11 -124.0(1) yes
C7 Ru2 C6 C5 -117.1(8) yes
C7 Ru2 C6 C7 0.0(4) yes
C7 Ru2 C6 C11 118.9(1) yes
Cl1 Ru2 C6 C5 172.3(5) yes
Cl1 Ru2 C6 C7 -70.5(5) yes
Cl1 Ru2 C6 C11 48.3(9) yes
C4 Ru2 C6 C5 -36.8(5) yes
C4 Ru2 C6 C7 80.3(6) yes
C4 Ru2 C6 C11 -160.8(1) yes
Ru1 Ru2 C4 C3 137.5(4) yes
Ru1 Ru2 C4 C5 -106.1(5) yes
Ru1 Ru2 C4 C9 17.4(1) yes
S1 Ru2 C4 C3 -163.4(4) yes
S1 Ru2 C4 C5 -47.0(6) yes
S1 Ru2 C4 C9 76.5(1) yes
S2 Ru2 C4 C3 87.1(5) yes
S2 Ru2 C4 C5 -156.5(5) yes
S2 Ru2 C4 C9 -33.0(9) yes
C3 Ru2 C4 C3 0.0(4) yes
C3 Ru2 C4 C5 116.4(8) yes
C3 Ru2 C4 C9 -120.1(1) yes
C5 Ru2 C4 C3 -116.4(8) yes
C5 Ru2 C4 C5 0.0(4) yes
C5 Ru2 C4 C9 123.5(1) yes
C7 Ru2 C4 C3 -36.6(5) yes
C7 Ru2 C4 C5 79.8(6) yes
C7 Ru2 C4 C9 -156.7(1) yes
C6 Ru2 C4 C3 -79.1(6) yes
C6 Ru2 C4 C5 37.3(5) yes
C6 Ru2 C4 C9 160.9(1) yes
Cl1 Ru2 C4 C3 -13.0(1) yes
Cl1 Ru2 C4 C5 103.4(7) yes
Cl1 Ru2 C4 C9 -133.1(8) yes
O3 S3 C23 F1 56.8(1) yes
O3 S3 C23 F2 175.5(9) yes
O3 S3 C23 F3 -62.9(1) yes
O2 S3 C23 F1 -62.9(1) yes
O2 S3 C23 F2 55.8(1) yes
O2 S3 C23 F3 177.5(9) yes
O4 S3 C23 F1 175.8(9) yes
O4 S3 C23 F2 -65.6(1) yes
O4 S3 C23 F3 56.1(1) yes
Ru2 C3 C7 Ru2 0.00(3) yes
Ru2 C3 C7 C12 -122.2(7) yes
Ru2 C3 C7 C6 60.4(5) yes
C8 C3 C7 Ru2 123.6(9) yes
C8 C3 C7 C12 1.5(1) yes
C8 C3 C7 C6 -176.0(8) yes
C4 C3 C7 Ru2 -60.7(5) yes
C4 C3 C7 C12 177.1(7) yes
C4 C3 C7 C6 -0.3(8) yes
Ru2 C3 C4 Ru2 0.00(3) yes
Ru2 C3 C4 C5 -62.9(5) yes
Ru2 C3 C4 C9 126.8(7) yes
C7 C3 C4 Ru2 61.6(5) yes
C7 C3 C4 C5 -1.2(8) yes
C7 C3 C4 C9 -171.6(7) yes
C8 C3 C4 Ru2 -122.7(9) yes
C8 C3 C4 C5 174.4(8) yes
C8 C3 C4 C9 4.1(1) yes
Ru2 C5 C6 Ru2 0.00(3) yes
Ru2 C5 C6 C7 -64.6(5) yes
Ru2 C5 C6 C11 120.8(8) yes
C10 C5 C6 Ru2 -124.0(9) yes
C10 C5 C6 C7 171.4(8) yes
C10 C5 C6 C11 -3.2(2) yes
C4 C5 C6 Ru2 62.0(5) yes
C4 C5 C6 C7 -2.6(9) yes
C4 C5 C6 C11 -177.2(7) yes
Ru2 C5 C4 Ru2 0.00(3) yes
Ru2 C5 C4 C3 63.5(5) yes
Ru2 C5 C4 C9 -126.5(8) yes
C6 C5 C4 Ru2 -61.2(5) yes
C6 C5 C4 C3 2.4(8) yes
C6 C5 C4 C9 172.3(7) yes
C10 C5 C4 Ru2 124.9(1) yes
C10 C5 C4 C3 -171.6(8) yes
C10 C5 C4 C9 -1.7(2) yes
Ru2 C7 C6 Ru2 0.00(3) yes
Ru2 C7 C6 C5 63.7(5) yes
Ru2 C7 C6 C11 -121.4(7) yes
C3 C7 C6 Ru2 -61.9(5) yes
C3 C7 C6 C5 1.8(8) yes
C3 C7 C6 C11 176.7(7) yes
C12 C7 C6 Ru2 120.7(1) yes
C12 C7 C6 C5 -175.6(9) yes
C12 C7 C6 C11 -0.7(1) yes
Ru1 C17 C16 Ru1 0.00(3) yes
Ru1 C17 C16 C21 123.4(7) yes
Ru1 C17 C16 C15 -63.6(4) yes
C22 C17 C16 Ru1 -125.2(8) yes
C22 C17 C16 C21 -1.8(1) yes
C22 C17 C16 C15 171.1(7) yes
C13 C17 C16 Ru1 62.0(5) yes
C13 C17 C16 C21 -174.6(6) yes
C13 C17 C16 C15 -1.7(8) yes
Ru1 C17 C13 Ru1 0.00(3) yes
Ru1 C17 C13 C14 63.0(4) yes
Ru1 C17 C13 C18 -124.2(7) yes
C16 C17 C13 Ru1 -62.2(5) yes
C16 C17 C13 C14 0.8(8) yes
C16 C17 C13 C18 173.7(6) yes
C22 C17 C13 Ru1 125.1(8) yes
C22 C17 C13 C14 -171.9(7) yes
C22 C17 C13 C18 1.0(1) yes
Ru1 C16 C15 Ru1 0.00(3) yes
Ru1 C16 C15 C14 -60.2(4) yes
Ru1 C16 C15 C20 119.2(6) yes
C21 C16 C15 Ru1 -125.0(8) yes
C21 C16 C15 C14 174.7(7) yes
C21 C16 C15 C20 -5.8(1) yes
C17 C16 C15 Ru1 62.1(5) yes
C17 C16 C15 C14 1.9(8) yes
C17 C16 C15 C20 -178.7(6) yes
Ru1 C14 C15 Ru1 0.00(3) yes
Ru1 C14 C15 C16 59.8(4) yes
Ru1 C14 C15 C20 -119.7(6) yes
C13 C14 C15 Ru1 -61.2(5) yes
C13 C14 C15 C16 -1.3(8) yes
C13 C14 C15 C20 179.2(6) yes
C19 C14 C15 Ru1 123.5(7) yes
C19 C14 C15 C16 -176.6(7) yes
C19 C14 C15 C20 3.9(1) yes
Ru1 C14 C13 Ru1 0.00(3) yes
Ru1 C14 C13 C17 -62.4(4) yes
Ru1 C14 C13 C18 124.7(7) yes
C15 C14 C13 Ru1 62.7(5) yes
C15 C14 C13 C17 0.3(8) yes
C15 C14 C13 C18 -172.7(6) yes
C19 C14 C13 Ru1 -122.1(8) yes
C19 C14 C13 C17 175.5(7) yes
C19 C14 C13 C18 2.6(1) yes
